data_1515060
loop_
_publ_author_name
'Ch\'avez, Patricia'
'Kirsch, Jonathan'
'H\"ovelmann, Claas H.'
'Streuff, Jan'
'Mart\'inez-Belmonte, Marta'
'Escudero-Ad\'an, Eduardo C.'
'Martin, Eddy'
'Mu\~niz, Kilian'

_publ_section_title
;
 Metal-free diamination of alkenes employing bromide catalysis
;
_journal_issue 7
_journal_name_full 'Chemical Science'
_journal_page_first 2375
_journal_paper_doi 10.1039/c2sc20242e
_journal_volume 3
_journal_year 2012
_chemical_formula_sum 'C19 H32 N2 O6 S'
_chemical_formula_weight 416.53
_chemical_name_systematic
;
?
;
_space_group_IT_number 14
_symmetry_cell_setting monoclinic
_symmetry_space_group_name_Hall '-P 2ybc'
_symmetry_space_group_name_H-M 'P 1 21/c 1'
_atom_sites_solution_hydrogens geom
_atom_sites_solution_primary direct
_atom_sites_solution_secondary difmap
_audit_creation_method SHELXL-97
_cell_angle_alpha 90.00
_cell_angle_beta 103.900(2)
_cell_angle_gamma 90.00
_cell_formula_units_Z 8
_cell_length_a 10.1825(6)
_cell_length_b 21.4793(14)
_cell_length_c 20.4614(12)
_cell_measurement_reflns_used 9914
_cell_measurement_temperature 100(2)
_cell_measurement_theta_max 27.93
_cell_measurement_theta_min 2.26
_cell_volume 4344.1(5)
_computing_cell_refinement 'Bruker APEX2 v2009.1-0'
_computing_data_collection 'Bruker APEX2 v2009.1-0'
_computing_data_reduction 'Bruker SAINT V7.60A'
_computing_molecular_graphics 'Bruker SHELXTL'
_computing_publication_material 'Bruker SHELXTL'
_computing_structure_refinement 'SHELXS-97 (Sheldrick, 2008)'
_computing_structure_solution SIR2008
_diffrn_ambient_temperature 100(2)
_diffrn_detector_area_resol_mean 512
_diffrn_detector_type '4K CCD area detector APEX II'
_diffrn_measured_fraction_theta_full 0.994
_diffrn_measured_fraction_theta_max 0.987
_diffrn_measurement_device_type 'Kappa 4-axis goniometer bruker-nonius'
_diffrn_measurement_method
;
Fullsphere data collection, phi and omega scans
;
_diffrn_measurement_specimen_support 'magnetic support whith 10 micron nylon fiber cryoloop'
_diffrn_radiation_monochromator 'Multilayer Montel 200 mirrors'
_diffrn_radiation_type MoK\a
_diffrn_radiation_wavelength 0.71073
_diffrn_reflns_av_R_equivalents 0.0498
_diffrn_reflns_av_sigmaI/netI 0.0391
_diffrn_reflns_limit_h_max 12
_diffrn_reflns_limit_h_min -13
_diffrn_reflns_limit_k_max 28
_diffrn_reflns_limit_k_min -28
_diffrn_reflns_limit_l_max 26
_diffrn_reflns_limit_l_min -26
_diffrn_reflns_number 57687
_diffrn_reflns_theta_full 27.50
_diffrn_reflns_theta_max 28.00
_diffrn_reflns_theta_min 1.40
_diffrn_source 'rotating anode X-ray tube'
_diffrn_source_current 70
_diffrn_source_power 50
_diffrn_source_size '3 mm x 0.3 mm fine focus'
_diffrn_source_type 'Bruker-Nonius FR 591'
_exptl_absorpt_coefficient_mu 0.185
_exptl_absorpt_correction_T_max 1.0
_exptl_absorpt_correction_T_min 0.96
_exptl_absorpt_correction_type empirical
_exptl_absorpt_process_details
;
SADABS Version 2008/1 Bruker-Nonius
Blessing, Acta Cryst. (1995) A51 33-38
;
_exptl_crystal_colour colourless
_exptl_crystal_density_diffrn 1.274
_exptl_crystal_density_method 'not measured'
_exptl_crystal_description needle
_exptl_crystal_F_000 1792
_exptl_crystal_size_max 0.25
_exptl_crystal_size_mid 0.05
_exptl_crystal_size_min 0.05
_refine_diff_density_max 1.209
_refine_diff_density_min -0.500
_refine_diff_density_rms 0.077
_refine_ls_extinction_method none
_refine_ls_goodness_of_fit_ref 1.113
_refine_ls_hydrogen_treatment noref
_refine_ls_matrix_type full
_refine_ls_number_parameters 558
_refine_ls_number_reflns 10358
_refine_ls_number_restraints 117
_refine_ls_restrained_S_all 1.118
_refine_ls_R_factor_all 0.0793
_refine_ls_R_factor_gt 0.0613
_refine_ls_shift/su_max 0.001
_refine_ls_shift/su_mean 0.000
_refine_ls_structure_factor_coef Fsqd
_refine_ls_weighting_details 'calc w=1/[\s^2^(Fo^2^)+(0.0583P)^2^+5.9159P] where P=(Fo^2^+2Fc^2^)/3'
_refine_ls_weighting_scheme calc
_refine_ls_wR_factor_gt 0.1464
_refine_ls_wR_factor_ref 0.1554
_reflns_number_gt 8294
_reflns_number_total 10358
_reflns_threshold_expression >2sigma(I)
_cod_data_source_file c2sc20242e.txt
_cod_data_source_block mo_pcv705e
_cod_depositor_comments
;
The following automatic conversions were performed:
'_diffrn_measurement_specimen_suppport' tag replaced with
'_diffrn_measurement_specimen_support'.

Automatic conversion script
Id: cif_correct_tags 1440 2010-10-19 06:21:57Z saulius 

The following automatic conversions were performed:

'_symmetry_cell_setting' value 'Monoclinic' changed to 'monoclinic'
according to
/usr/data/users/saulius/automatic-downloads/retrospective/RSC/lib/dictionaries/cif_core.dic
dictionary named 'cif_core.dic' version 2.4.2 from 2011-04-26.

Automatic conversion script
Id: cif_fix_values 2281 2013-09-26 08:29:07Z andrius 
;
_cod_original_sg_symbol_H-M P2(1)/c
_cod_database_code 1515060

loop_
_symmetry_equiv_pos_as_xyz
'x, y, z'
'-x, y+1/2, -z+1/2'
'-x, -y, -z'
'x, -y-1/2, z-1/2'

loop_
_atom_site_label
_atom_site_type_symbol
_atom_site_fract_x
_atom_site_fract_y
_atom_site_fract_z
_atom_site_U_iso_or_equiv
_atom_site_adp_type
_atom_site_occupancy
_atom_site_symmetry_multiplicity
_atom_site_calc_flag
_atom_site_refinement_flags
_atom_site_disorder_assembly
_atom_site_disorder_group
S1A S 1.02154(6) 0.71911(2) 0.69117(3) 0.01541(13) Uani 1 1 d . . .
S1B S 0.43089(6) 0.52823(3) 0.80110(3) 0.01701(13) Uani 1 1 d . . .
N1 N 1.0954(2) 0.70769(9) 0.77048(9) 0.0171(4) Uani 1 1 d . . .
N2 N 0.89870(19) 0.66620(8) 0.68940(9) 0.0155(4) Uani 1 1 d . . .
O1 O 1.10714(18) 0.69800(8) 0.65039(8) 0.0229(4) Uani 1 1 d . . .
O2 O 0.96636(19) 0.78037(8) 0.68114(10) 0.0283(4) Uani 1 1 d . . .
O3 O 0.94842(19) 0.53909(8) 0.67470(8) 0.0224(4) Uani 1 1 d . . .
O4 O 0.90191(18) 0.52196(7) 0.77613(8) 0.0191(3) Uani 1 1 d . . .
O5 O 0.79343(17) 0.69330(8) 0.58479(8) 0.0208(4) Uani 1 1 d . . .
O6 O 0.70298(17) 0.61772(8) 0.63813(8) 0.0202(4) Uani 1 1 d . . .
C1 C 1.1007(3) 0.71102(12) 0.88581(12) 0.0243(5) Uani 1 1 d . . .
C2 C 1.2470(3) 0.73189(16) 0.91574(14) 0.0368(7) Uani 1 1 d . . .
H2A H 1.3036 0.7207 0.8844 0.044 Uiso 1 1 calc R . .
H2B H 1.2495 0.7777 0.9210 0.044 Uiso 1 1 calc R . .
C3 C 1.3051(3) 0.7017(2) 0.98377(15) 0.0469(9) Uani 1 1 d . . .
H3A H 1.3967 0.7186 1.0029 0.056 Uiso 1 1 calc R . .
H3B H 1.3139 0.6563 0.9774 0.056 Uiso 1 1 calc R . .
C4 C 1.2172(3) 0.7128(2) 1.03328(15) 0.0489(9) Uani 1 1 d . . .
H4A H 1.2195 0.7575 1.0451 0.059 Uiso 1 1 calc R . .
H4B H 1.2542 0.6890 1.0751 0.059 Uiso 1 1 calc R . .
C5 C 1.0711(3) 0.69301(16) 1.00379(14) 0.0367(7) Uani 1 1 d . . .
H5A H 1.0670 0.6473 0.9976 0.044 Uiso 1 1 calc R . .
H5B H 1.0151 0.7042 1.0354 0.044 Uiso 1 1 calc R . .
C6 C 1.0150(3) 0.72469(14) 0.93647(14) 0.0303(6) Uani 1 1 d . . .
H6A H 1.0120 0.7702 0.9435 0.036 Uiso 1 1 calc R . .
H6B H 0.9212 0.7102 0.9177 0.036 Uiso 1 1 calc R . .
C7 C 1.0937(3) 0.64136(12) 0.86352(11) 0.0210(5) Uani 1 1 d . . .
H7A H 1.1787 0.6195 0.8850 0.025 Uiso 1 1 calc R . .
H7B H 1.0175 0.6200 0.8764 0.025 Uiso 1 1 calc R . .
C8 C 1.0443(3) 0.74533(12) 0.82029(13) 0.0249(5) Uani 1 1 d . . .
H8A H 0.9441 0.7461 0.8092 0.030 Uiso 1 1 calc R . .
H8B H 1.0787 0.7886 0.8224 0.030 Uiso 1 1 calc R . .
C9 C 1.0727(2) 0.64175(10) 0.78688(11) 0.0155(4) Uani 1 1 d . . .
H9 H 1.1401 0.6140 0.7731 0.019 Uiso 1 1 calc R . .
C10 C 0.9264(2) 0.62479(10) 0.74743(11) 0.0127(4) Uani 1 1 d . . .
H10 H 0.8605 0.6321 0.7759 0.015 Uiso 1 1 calc R . .
C11 C 0.9250(2) 0.55671(10) 0.72637(11) 0.0157(4) Uani 1 1 d . . .
C12 C 0.9125(3) 0.45287(10) 0.77361(13) 0.0225(5) Uani 1 1 d . . .
C13 C 0.8020(3) 0.42861(12) 0.71647(14) 0.0299(6) Uani 1 1 d . . .
H13A H 0.7139 0.4424 0.7225 0.045 Uiso 1 1 calc R . .
H13B H 0.8049 0.3830 0.7161 0.045 Uiso 1 1 calc R . .
H13C H 0.8153 0.4447 0.6737 0.045 Uiso 1 1 calc R . .
C14 C 0.8872(3) 0.43346(13) 0.84090(14) 0.0331(6) Uani 1 1 d . . .
H14A H 0.9539 0.4535 0.8774 0.050 Uiso 1 1 calc R . .
H14B H 0.8954 0.3881 0.8456 0.050 Uiso 1 1 calc R . .
H14C H 0.7959 0.4462 0.8431 0.050 Uiso 1 1 calc R . .
C15 C 1.0536(3) 0.43499(13) 0.76801(19) 0.0390(8) Uani 1 1 d . . .
H15A H 1.0650 0.4463 0.7233 0.059 Uiso 1 1 calc R . .
H15B H 1.0662 0.3900 0.7746 0.059 Uiso 1 1 calc R . .
H15C H 1.1209 0.4571 0.8025 0.059 Uiso 1 1 calc R . .
C16 C 0.7890(2) 0.65592(10) 0.63591(11) 0.0168(4) Uani 1 1 d . . .
C17 C 0.6830(3) 0.68537(14) 0.52414(13) 0.0292(6) Uani 1 1 d . . .
H17 H 0.5970 0.6762 0.5377 0.035 Uiso 1 1 calc R . .
C18 C 0.7170(4) 0.63187(16) 0.48424(15) 0.0412(8) Uani 1 1 d . . .
H18A H 0.8009 0.6410 0.4706 0.062 Uiso 1 1 calc R . .
H18B H 0.6433 0.6255 0.4441 0.062 Uiso 1 1 calc R . .
H18C H 0.7289 0.5941 0.5119 0.062 Uiso 1 1 calc R . .
C19 C 0.6706(3) 0.74668(16) 0.48868(15) 0.0400(8) Uani 1 1 d . . .
H19A H 0.6497 0.7792 0.5183 0.060 Uiso 1 1 calc R . .
H19B H 0.5978 0.7445 0.4475 0.060 Uiso 1 1 calc R . .
H19C H 0.7561 0.7566 0.4770 0.060 Uiso 1 1 calc R . .
C1B C 0.3396(2) 0.55638(11) 0.60722(12) 0.0178(5) Uani 1 1 d . . .
C2B C 0.1868(3) 0.54423(12) 0.58627(12) 0.0237(5) Uani 1 1 d . . .
H2B1 H 0.1710 0.4994 0.5763 0.028 Uiso 1 1 calc R . .
H2B2 H 0.1464 0.5547 0.6243 0.028 Uiso 1 1 calc R . .
C3B C 0.1161(3) 0.58203(14) 0.52469(13) 0.0299(6) Uani 1 1 d . . .
H3B1 H 0.0199 0.5695 0.5108 0.036 Uiso 1 1 calc R . .
H3B2 H 0.1195 0.6267 0.5367 0.036 Uiso 1 1 calc R . .
C4B C 0.1817(3) 0.57261(14) 0.46600(13) 0.0312(6) Uani 1 1 d . . .
H4B1 H 0.1393 0.6010 0.4288 0.037 Uiso 1 1 calc R . .
H4B2 H 0.1660 0.5293 0.4493 0.037 Uiso 1 1 calc R . .
C5B C 0.3339(3) 0.58518(13) 0.48689(13) 0.0269(6) Uani 1 1 d . . .
H5B1 H 0.3745 0.5758 0.4486 0.032 Uiso 1 1 calc R . .
H5B2 H 0.3494 0.6298 0.4982 0.032 Uiso 1 1 calc R . .
C6B C 0.4030(3) 0.54580(11) 0.54752(12) 0.0213(5) Uani 1 1 d . . .
H6B1 H 0.5003 0.5565 0.5609 0.026 Uiso 1 1 calc R . .
H6B2 H 0.3953 0.5012 0.5348 0.026 Uiso 1 1 calc R . .
C7B C 0.3719(2) 0.62239(10) 0.63811(11) 0.0153(4) Uani 1 1 d . . .
H7B1 H 0.4554 0.6390 0.6279 0.018 Uiso 1 1 calc R . .
H7B2 H 0.2964 0.6514 0.6198 0.018 Uiso 1 1 calc R . .
C9B C 0.3907(2) 0.61455(10) 0.71426(11) 0.0135(4) Uani 1 1 d . . .
H9B1 H 0.3250 0.6412 0.7308 0.016 Uiso 1 1 calc R . .
C8B C 0.4038(3) 0.51460(11) 0.66740(12) 0.0193(5) Uani 1 1 d . . .
H8B1 H 0.3664 0.4719 0.6615 0.023 Uiso 1 1 calc R . .
H9B2 H 0.5034 0.5128 0.6747 0.023 Uiso 1 1 calc R . .
C10B C 0.5380(2) 0.62630(10) 0.75665(10) 0.0129(4) Uani 1 1 d . . .
H10B H 0.6056 0.6172 0.7296 0.015 Uiso 1 1 calc R . .
C11B C 0.5462(2) 0.69377(10) 0.77896(11) 0.0147(4) Uani 1 1 d . . .
C12B C 0.5667(2) 0.79612(10) 0.72897(12) 0.0176(5) Uani 1 1 d . . .
C13B C 0.4215(3) 0.81273(12) 0.72830(14) 0.0275(6) Uani 1 1 d . . .
H13D H 0.3598 0.7870 0.6949 0.041 Uiso 1 1 calc R . .
H13E H 0.4055 0.8568 0.7166 0.041 Uiso 1 1 calc R . .
H13F H 0.4054 0.8051 0.7730 0.041 Uiso 1 1 calc R . .
C14B C 0.5985(3) 0.81237(12) 0.66223(14) 0.0278(6) Uani 1 1 d . . .
H14D H 0.6918 0.8002 0.6633 0.042 Uiso 1 1 calc R . .
H14E H 0.5881 0.8573 0.6545 0.042 Uiso 1 1 calc R . .
H14F H 0.5362 0.7901 0.6258 0.042 Uiso 1 1 calc R . .
C15B C 0.6672(3) 0.82524(12) 0.78712(14) 0.0289(6) Uani 1 1 d . . .
H15D H 0.6480 0.8116 0.8296 0.043 Uiso 1 1 calc R . .
H15E H 0.6601 0.8707 0.7838 0.043 Uiso 1 1 calc R . .
H15F H 0.7589 0.8124 0.7859 0.043 Uiso 1 1 calc R . .
C16B C 0.6609(3) 0.58668(11) 0.86780(12) 0.0202(5) Uani 1 1 d . . .
C17B C 0.7555(5) 0.54072(18) 0.97542(18) 0.0370(9) Uani 0.80 1 d PDU A 1
H17C H 0.8392 0.5466 0.9625 0.044 Uiso 0.50 1 d PR A 1
H17B H 0.8414 0.5568 0.9718 0.044 Uiso 0.30 1 d PR A 1
C18B C 0.7576(5) 0.4763(2) 1.0022(2) 0.0491(11) Uani 0.80 1 d PU A 1
H18D H 0.8285 0.4722 1.0439 0.074 Uiso 0.80 1 d PR A 1
H18E H 0.7748 0.4466 0.9687 0.074 Uiso 0.80 1 d PR A 1
H18F H 0.6694 0.4674 1.0113 0.074 Uiso 0.80 1 d PR A 1
C19B C 0.6879(12) 0.5771(6) 1.0238(5) 0.0425(17) Uani 0.30 1 d PDU A 1
H19G H 0.6807 0.6203 1.0113 0.064 Uiso 0.30 1 d PR A 1
H19H H 0.5993 0.5605 1.0215 0.064 Uiso 0.30 1 d PR A 1
H19I H 0.7424 0.5730 1.0689 0.064 Uiso 0.30 1 d PR A 1
C19W C 0.7441(8) 0.5938(3) 1.0221(3) 0.0378(13) Uani 0.50 1 d PDU A 1
H19J H 0.8183 0.6219 1.0240 0.057 Uiso 0.50 1 d PR A 1
H19K H 0.6603 0.6155 1.0055 0.057 Uiso 0.50 1 d PR A 1
H19L H 0.7475 0.5780 1.0663 0.057 Uiso 0.50 1 d PR A 1
O6B O 0.6483(4) 0.54323(14) 0.9134(2) 0.0252(7) Uani 0.80 1 d PU A 1
C17' C 0.7346(16) 0.5640(8) 0.9861(8) 0.0302(15) Uani 0.20 1 d PDU A 2
H17A H 0.7760 0.6044 0.9904 0.036 Uiso 0.20 1 d PR A 2
C18' C 0.8440(17) 0.5137(7) 0.9849(7) 0.039(3) Uani 0.20 1 d PU A 2
H18G H 0.8920 0.5245 0.9515 0.058 Uiso 0.20 1 d PR A 2
H18H H 0.9065 0.5107 1.0282 0.058 Uiso 0.20 1 d PR A 2
H18I H 0.7995 0.4743 0.9737 0.058 Uiso 0.20 1 d PR A 2
C19' C 0.6457(14) 0.5582(7) 1.0369(6) 0.027(2) Uani 0.20 1 d PDU A 2
H19D H 0.5854 0.5931 1.0323 0.040 Uiso 0.20 1 d PR A 2
H19E H 0.5940 0.5205 1.0275 0.040 Uiso 0.20 1 d PR A 2
H19F H 0.7010 0.5568 1.0821 0.040 Uiso 0.20 1 d PR A 2
O6' O 0.633(2) 0.5605(7) 0.9199(10) 0.0290(18) Uani 0.20 1 d PU A 2
N1B N 0.3634(2) 0.54753(8) 0.72330(9) 0.0155(4) Uani 1 1 d . . .
N2B N 0.5528(2) 0.58290(9) 0.81296(9) 0.0171(4) Uani 1 1 d . A .
O1B O 0.4862(2) 0.46730(8) 0.80387(10) 0.0292(4) Uani 1 1 d . . .
O2B O 0.34068(18) 0.54288(9) 0.84226(9) 0.0256(4) Uani 1 1 d . . .
O3B O 0.58270(16) 0.72731(7) 0.73144(8) 0.0157(3) Uani 1 1 d . . .
O4B O 0.51572(18) 0.71240(8) 0.82852(8) 0.0215(4) Uani 1 1 d . . .
O5B O 0.75374(17) 0.62226(8) 0.87067(8) 0.0225(4) Uani 1 1 d . A .

loop_
_atom_site_aniso_label
_atom_site_aniso_U_11
_atom_site_aniso_U_22
_atom_site_aniso_U_33
_atom_site_aniso_U_23
_atom_site_aniso_U_13
_atom_site_aniso_U_12
S1A 0.0167(3) 0.0120(2) 0.0176(3) 0.00089(19) 0.0041(2) -0.0020(2)
S1B 0.0185(3) 0.0151(3) 0.0178(3) 0.0035(2) 0.0050(2) -0.0031(2)
N1 0.0177(10) 0.0178(9) 0.0149(9) -0.0026(7) 0.0021(8) -0.0031(7)
N2 0.0156(10) 0.0149(9) 0.0151(9) 0.0026(7) 0.0019(7) -0.0030(7)
O1 0.0195(9) 0.0313(9) 0.0196(8) 0.0037(7) 0.0084(7) -0.0006(7)
O2 0.0309(11) 0.0136(8) 0.0376(11) 0.0020(7) 0.0031(8) 0.0010(7)
O3 0.0301(10) 0.0197(8) 0.0218(9) -0.0028(7) 0.0148(7) -0.0012(7)
O4 0.0282(9) 0.0120(7) 0.0186(8) 0.0020(6) 0.0087(7) -0.0014(6)
O5 0.0190(9) 0.0278(9) 0.0143(8) 0.0042(7) 0.0015(7) -0.0003(7)
O6 0.0152(8) 0.0280(9) 0.0165(8) -0.0014(7) 0.0019(6) -0.0056(7)
C1 0.0214(13) 0.0329(13) 0.0191(12) -0.0087(10) 0.0059(10) -0.0079(10)
C2 0.0256(15) 0.060(2) 0.0251(14) -0.0112(13) 0.0062(11) -0.0154(14)
C3 0.0206(15) 0.092(3) 0.0248(15) -0.0101(16) -0.0008(12) -0.0144(16)
C4 0.0394(19) 0.087(3) 0.0198(14) -0.0146(15) 0.0058(13) -0.0183(18)
C5 0.0313(16) 0.060(2) 0.0221(13) -0.0140(13) 0.0130(12) -0.0103(14)
C6 0.0267(15) 0.0384(15) 0.0291(14) -0.0151(12) 0.0130(11) -0.0072(11)
C7 0.0171(12) 0.0302(13) 0.0144(11) -0.0009(9) 0.0014(9) 0.0027(10)
C8 0.0293(14) 0.0206(12) 0.0266(13) -0.0113(10) 0.0101(11) -0.0064(10)
C9 0.0122(11) 0.0175(10) 0.0166(10) 0.0014(8) 0.0028(8) 0.0001(8)
C10 0.0115(10) 0.0140(10) 0.0128(10) 0.0008(8) 0.0033(8) 0.0000(8)
C11 0.0145(11) 0.0149(10) 0.0178(11) 0.0006(8) 0.0041(9) -0.0003(8)
C12 0.0271(14) 0.0105(10) 0.0314(13) 0.0052(9) 0.0100(11) 0.0010(9)
C13 0.0395(17) 0.0213(12) 0.0320(14) -0.0059(10) 0.0145(12) -0.0088(11)
C14 0.0444(18) 0.0225(13) 0.0330(15) 0.0097(11) 0.0108(13) -0.0033(12)
C15 0.0279(16) 0.0225(13) 0.070(2) 0.0138(14) 0.0191(15) 0.0060(11)
C16 0.0171(12) 0.0191(11) 0.0145(10) 0.0001(8) 0.0045(9) 0.0024(9)
C17 0.0183(13) 0.0505(17) 0.0161(12) 0.0059(11) -0.0014(10) -0.0006(12)
C18 0.0460(19) 0.0532(19) 0.0222(14) -0.0061(13) 0.0041(13) -0.0106(15)
C19 0.0330(17) 0.063(2) 0.0255(14) 0.0170(14) 0.0109(12) 0.0191(15)
C1B 0.0184(12) 0.0179(11) 0.0180(11) -0.0046(8) 0.0063(9) -0.0035(9)
C2B 0.0184(13) 0.0321(13) 0.0207(12) -0.0085(10) 0.0047(10) -0.0078(10)
C3B 0.0181(13) 0.0470(16) 0.0210(13) -0.0067(11) -0.0021(10) -0.0026(11)
C4B 0.0275(15) 0.0433(16) 0.0195(12) -0.0073(11) -0.0005(11) -0.0013(12)
C5B 0.0266(14) 0.0372(15) 0.0174(12) -0.0034(10) 0.0065(10) 0.0010(11)
C6B 0.0207(13) 0.0249(12) 0.0197(12) -0.0065(9) 0.0073(10) -0.0011(9)
C7B 0.0152(11) 0.0174(10) 0.0123(10) -0.0002(8) 0.0015(8) -0.0001(8)
C9B 0.0135(11) 0.0138(10) 0.0135(10) 0.0005(8) 0.0039(8) -0.0013(8)
C8B 0.0223(13) 0.0169(11) 0.0194(11) -0.0052(9) 0.0066(10) -0.0016(9)
C10B 0.0140(11) 0.0135(10) 0.0114(10) 0.0009(8) 0.0035(8) -0.0007(8)
C11B 0.0134(11) 0.0176(10) 0.0119(10) -0.0013(8) 0.0007(8) -0.0023(8)
C12B 0.0203(12) 0.0102(9) 0.0226(12) 0.0004(8) 0.0056(9) 0.0019(8)
C13B 0.0242(14) 0.0264(13) 0.0328(14) 0.0058(11) 0.0087(11) 0.0084(10)
C14B 0.0367(16) 0.0185(12) 0.0330(14) 0.0070(10) 0.0180(12) 0.0027(10)
C15B 0.0288(14) 0.0175(11) 0.0361(15) -0.0056(10) -0.0008(12) -0.0025(10)
C16B 0.0199(12) 0.0247(12) 0.0155(11) 0.0028(9) 0.0030(9) 0.0005(9)
C17B 0.0441(19) 0.0379(19) 0.0214(15) 0.0102(15) -0.0073(14) -0.0001(16)
C18B 0.070(3) 0.046(2) 0.0295(19) 0.0123(17) 0.0072(19) 0.027(2)
C19B 0.051(3) 0.038(3) 0.029(3) 0.000(3) -0.010(3) -0.004(3)
C19W 0.046(3) 0.034(3) 0.026(2) -0.002(2) -0.006(2) -0.003(2)
O6B 0.0289(15) 0.0273(17) 0.0169(13) 0.0112(13) 0.0006(10) -0.0015(13)
C17' 0.038(3) 0.030(3) 0.017(2) 0.003(2) -0.003(2) 0.001(3)
C18' 0.047(5) 0.034(5) 0.025(4) -0.002(4) -0.013(4) 0.023(4)
C19' 0.031(4) 0.032(4) 0.020(4) 0.006(3) 0.013(3) -0.013(3)
O6' 0.034(3) 0.030(4) 0.018(3) 0.007(3) -0.004(3) -0.004(3)
N1B 0.0178(10) 0.0144(9) 0.0141(9) 0.0002(7) 0.0036(7) -0.0033(7)
N2B 0.0181(10) 0.0166(9) 0.0151(9) 0.0056(7) 0.0012(8) -0.0039(7)
O1B 0.0349(11) 0.0157(8) 0.0345(10) 0.0043(7) 0.0031(8) 0.0009(7)
O2B 0.0216(9) 0.0376(10) 0.0198(9) 0.0059(7) 0.0092(7) -0.0025(8)
O3B 0.0213(9) 0.0103(7) 0.0174(8) -0.0006(6) 0.0081(6) -0.0012(6)
O4B 0.0273(10) 0.0227(9) 0.0159(8) -0.0038(6) 0.0076(7) 0.0005(7)
O5B 0.0179(9) 0.0275(9) 0.0195(8) 0.0005(7) -0.0007(7) -0.0031(7)

loop_
_atom_type_symbol
_atom_type_description
_atom_type_scat_dispersion_real
_atom_type_scat_dispersion_imag
_atom_type_scat_source
C C 0.0033 0.0016 'International Tables Vol C Tables 4.2.6.8 and 6.1.1.4'
H H 0.0000 0.0000 'International Tables Vol C Tables 4.2.6.8 and 6.1.1.4'
N N 0.0061 0.0033 'International Tables Vol C Tables 4.2.6.8 and 6.1.1.4'
O O 0.0106 0.0060 'International Tables Vol C Tables 4.2.6.8 and 6.1.1.4'
S S 0.1246 0.1234 'International Tables Vol C Tables 4.2.6.8 and 6.1.1.4'

loop_
_geom_angle_atom_site_label_1
_geom_angle_atom_site_label_2
_geom_angle_atom_site_label_3
_geom_angle
O1 S1A O2 119.14(11)
O1 S1A N1 109.57(11)
O2 S1A N1 110.64(11)
O1 S1A N2 109.27(10)
O2 S1A N2 110.77(11)
N1 S1A N2 94.72(10)
O1B S1B O2B 119.11(12)
O1B S1B N1B 110.10(11)
O2B S1B N1B 109.95(11)
O1B S1B N2B 111.43(11)
O2B S1B N2B 108.60(11)
N1B S1B N2B 94.99(9)
C9 N1 C8 105.30(18)
C9 N1 S1A 107.92(14)
C8 N1 S1A 116.42(16)
C16 N2 C10 120.66(18)
C16 N2 S1A 125.47(16)
C10 N2 S1A 113.42(14)
C11 O4 C12 120.35(18)
C16 O5 C17 115.51(19)
C8 C1 C6 110.4(2)
C8 C1 C2 109.6(2)
C6 C1 C2 109.2(2)
C8 C1 C7 103.09(18)
C6 C1 C7 112.8(2)
C2 C1 C7 111.6(2)
C3 C2 C1 111.5(2)
C2 C3 C4 112.4(3)
C3 C4 C5 111.5(2)
C6 C5 C4 110.7(3)
C5 C6 C1 112.1(2)
C9 C7 C1 106.23(19)
N1 C8 C1 102.7(2)
N1 C9 C7 104.20(18)
N1 C9 C10 106.69(17)
C7 C9 C10 114.24(19)
N2 C10 C11 111.64(18)
N2 C10 C9 104.68(17)
C11 C10 C9 108.28(18)
O3 C11 O4 127.4(2)
O3 C11 C10 124.2(2)
O4 C11 C10 108.27(18)
O4 C12 C13 108.9(2)
O4 C12 C15 109.4(2)
C13 C12 C15 113.5(2)
O4 C12 C14 102.3(2)
C13 C12 C14 110.5(2)
C15 C12 C14 111.6(2)
O6 C16 O5 127.0(2)
O6 C16 N2 122.3(2)
O5 C16 N2 110.7(2)
O5 C17 C19 105.4(2)
O5 C17 C18 108.6(2)
C19 C17 C18 114.5(2)
C6B C1B C2B 110.23(19)
C6B C1B C8B 111.9(2)
C2B C1B C8B 109.4(2)
C6B C1B C7B 111.83(19)
C2B C1B C7B 111.7(2)
C8B C1B C7B 101.49(17)
C3B C2B C1B 112.7(2)
C4B C3B C2B 111.8(2)
C3B C4B C5B 111.3(2)
C6B C5B C4B 111.6(2)
C5B C6B C1B 111.5(2)
C9B C7B C1B 106.00(17)
N1B C9B C7B 104.57(17)
N1B C9B C10B 105.73(17)
C7B C9B C10B 114.56(18)
N1B C8B C1B 101.30(18)
N2B C10B C11B 112.62(18)
N2B C10B C9B 103.76(17)
C11B C10B C9B 107.33(17)
O4B C11B O3B 127.7(2)
O4B C11B C10B 124.6(2)
O3B C11B C10B 107.59(18)
O3B C12B C15B 109.76(19)
O3B C12B C14B 102.35(18)
C15B C12B C14B 111.3(2)
O3B C12B C13B 109.41(19)
C15B C12B C13B 112.6(2)
C14B C12B C13B 110.8(2)
O5B C16B O6' 124.1(9)
O5B C16B O6B 127.5(3)
O6' C16B O6B 18.9(7)
O5B C16B N2B 122.9(2)
O6' C16B N2B 110.7(9)
O6B C16B N2B 109.5(3)
O6B C17B C18B 107.2(3)
O6B C17B C19W 111.5(4)
C18B C17B C19W 117.9(4)
O6B C17B C19B 100.6(5)
C18B C17B C19B 101.8(6)
C19W C17B C19B 25.8(5)
C19W C19B C17B 74.1(6)
C19B C19W C17B 80.1(6)
C16B O6B C17B 116.8(3)
O6' C17' C19' 102.3(13)
O6' C17' C18' 107.1(13)
C19' C17' C18' 119.6(13)
C16B O6' C17' 118.6(15)
C9B N1B C8B 105.70(17)
C8B N1B S1B 120.11(16)
C9B N1B S1B 108.68(14)
C16B N2B C10B 121.14(19)
C16B N2B S1B 125.30(16)
C10B N2B S1B 113.50(14)
C11B O3B C12B 121.00(17)

loop_
_geom_bond_atom_site_label_1
_geom_bond_atom_site_label_2
_geom_bond_distance
S1A O1 1.4180(18)
S1A O2 1.4262(18)
S1A N1 1.635(2)
S1A N2 1.6839(19)
S1B O1B 1.4208(18)
S1B O2B 1.4225(19)
S1B N1B 1.6288(19)
S1B N2B 1.683(2)
N1 C9 1.486(3)
N1 C8 1.489(3)
N2 C16 1.381(3)
N2 C10 1.456(3)
O3 C11 1.199(3)
O4 C11 1.328(3)
O4 C12 1.490(3)
O5 C16 1.328(3)
O5 C17 1.471(3)
O6 C16 1.209(3)
C1 C8 1.517(4)
C1 C6 1.535(4)
C1 C2 1.536(4)
C1 C7 1.561(3)
C2 C3 1.521(4)
C3 C4 1.523(4)
C4 C5 1.525(4)
C5 C6 1.519(4)
C7 C9 1.531(3)
C9 C10 1.557(3)
C10 C11 1.524(3)
C12 C13 1.508(4)
C12 C15 1.518(4)
C12 C14 1.519(4)
C17 C19 1.494(4)
C17 C18 1.498(4)
C1B C6B 1.529(3)
C1B C2B 1.534(3)
C1B C8B 1.537(3)
C1B C7B 1.555(3)
C2B C3B 1.526(4)
C3B C4B 1.521(4)
C4B C5B 1.529(4)
C5B C6B 1.527(4)
C7B C9B 1.533(3)
C9B N1B 1.486(3)
C9B C10B 1.562(3)
C8B N1B 1.485(3)
C10B N2B 1.461(3)
C10B C11B 1.516(3)
C11B O4B 1.199(3)
C11B O3B 1.332(3)
C12B O3B 1.486(2)
C12B C15B 1.506(3)
C12B C14B 1.518(3)
C12B C13B 1.518(3)
C16B O5B 1.206(3)
C16B O6' 1.30(2)
C16B O6B 1.347(5)
C16B N2B 1.373(3)
C17B O6B 1.463(5)
C17B C18B 1.487(5)
C17B C19W 1.509(4)
C17B C19B 1.546(5)
C19B C19W 0.683(13)
C17' O6' 1.50(2)
C17' C19' 1.539(5)
C17' C18' 1.56(2)

loop_
_geom_torsion_atom_site_label_1
_geom_torsion_atom_site_label_2
_geom_torsion_atom_site_label_3
_geom_torsion_atom_site_label_4
_geom_torsion
O1 S1A N1 C9 -82.05(17)
O2 S1A N1 C9 144.61(15)
N2 S1A N1 C9 30.32(16)
O1 S1A N1 C8 159.89(17)
O2 S1A N1 C8 26.6(2)
N2 S1A N1 C8 -87.73(18)
O1 S1A N2 C16 -73.8(2)
O2 S1A N2 C16 59.4(2)
N1 S1A N2 C16 173.5(2)
O1 S1A N2 C10 98.46(17)
O2 S1A N2 C10 -128.36(16)
N1 S1A N2 C10 -14.18(17)
C8 C1 C2 C3 176.5(3)
C6 C1 C2 C3 55.4(3)
C7 C1 C2 C3 -70.0(3)
C1 C2 C3 C4 -54.7(4)
C2 C3 C4 C5 53.6(4)
C3 C4 C5 C6 -54.2(4)
C4 C5 C6 C1 57.1(3)
C8 C1 C6 C5 -177.9(2)
C2 C1 C6 C5 -57.4(3)
C7 C1 C6 C5 67.4(3)
C8 C1 C7 C9 15.5(3)
C6 C1 C7 C9 134.5(2)
C2 C1 C7 C9 -102.1(2)
C9 N1 C8 C1 44.2(2)
S1A N1 C8 C1 163.68(16)
C6 C1 C8 N1 -156.4(2)
C2 C1 C8 N1 83.3(2)
C7 C1 C8 N1 -35.7(2)
C8 N1 C9 C7 -33.8(2)
S1A N1 C9 C7 -158.78(15)
C8 N1 C9 C10 87.4(2)
S1A N1 C9 C10 -37.6(2)
C1 C7 C9 N1 10.7(2)
C1 C7 C9 C10 -105.4(2)
C16 N2 C10 C11 49.8(3)
S1A N2 C10 C11 -122.90(17)
C16 N2 C10 C9 166.71(19)
S1A N2 C10 C9 -6.0(2)
N1 C9 C10 N2 26.5(2)
C7 C9 C10 N2 141.12(19)
N1 C9 C10 C11 145.75(18)
C7 C9 C10 C11 -99.7(2)
C12 O4 C11 O3 4.2(4)
C12 O4 C11 C10 -172.09(19)
N2 C10 C11 O3 25.7(3)
C9 C10 C11 O3 -89.0(3)
N2 C10 C11 O4 -157.86(18)
C9 C10 C11 O4 87.4(2)
C11 O4 C12 C13 -66.4(3)
C11 O4 C12 C15 58.2(3)
C11 O4 C12 C14 176.7(2)
C17 O5 C16 O6 -1.9(3)
C17 O5 C16 N2 178.5(2)
C10 N2 C16 O6 9.3(3)
S1A N2 C16 O6 -178.94(18)
C10 N2 C16 O5 -171.08(19)
S1A N2 C16 O5 0.7(3)
C16 O5 C17 C19 154.6(2)
C16 O5 C17 C18 -82.2(3)
C6B C1B C2B C3B -54.1(3)
C8B C1B C2B C3B -177.5(2)
C7B C1B C2B C3B 70.9(3)
C1B C2B C3B C4B 53.6(3)
C2B C3B C4B C5B -53.3(3)
C3B C4B C5B C6B 55.0(3)
C4B C5B C6B C1B -56.4(3)
C2B C1B C6B C5B 55.2(3)
C8B C1B C6B C5B 177.2(2)
C7B C1B C6B C5B -69.7(3)
C6B C1B C7B C9B -143.7(2)
C2B C1B C7B C9B 92.2(2)
C8B C1B C7B C9B -24.2(2)
C1B C7B C9B N1B -2.4(2)
C1B C7B C9B C10B 112.8(2)
C6B C1B C8B N1B 161.23(18)
C2B C1B C8B N1B -76.3(2)
C7B C1B C8B N1B 41.8(2)
N1B C9B C10B N2B -31.9(2)
C7B C9B C10B N2B -146.51(18)
N1B C9B C10B C11B -151.34(17)
C7B C9B C10B C11B 94.1(2)
N2B C10B C11B O4B -27.6(3)
C9B C10B C11B O4B 86.0(3)
N2B C10B C11B O3B 157.00(18)
C9B C10B C11B O3B -89.4(2)
O6B C17B C19B C19W -118.1(12)
C18B C17B C19B C19W 131.7(12)
O6B C17B C19W C19B 68.8(14)
C18B C17B C19W C19B -55.8(14)
O5B C16B O6B C17B 3.7(5)
O6' C16B O6B C17B -83(3)
N2B C16B O6B C17B -179.9(3)
C18B C17B O6B C16B -154.7(3)
C19W C17B O6B C16B 74.9(5)
C19B C17B O6B C16B 99.3(6)
O5B C16B O6' C17' -12.6(17)
O6B C16B O6' C17' 94(4)
N2B C16B O6' C17' -175.6(11)
C19' C17' O6' C16B 154.0(13)
C18' C17' O6' C16B -79.4(16)
C1B C8B N1B C9B -45.5(2)
C1B C8B N1B S1B -168.67(15)
C7B C9B N1B C8B 29.8(2)
C10B C9B N1B C8B -91.5(2)
C7B C9B N1B S1B 159.96(15)
C10B C9B N1B S1B 38.7(2)
O1B S1B N1B C8B -20.4(2)
O2B S1B N1B C8B -153.59(17)
N2B S1B N1B C8B 94.55(18)
O1B S1B N1B C9B -142.19(15)
O2B S1B N1B C9B 84.66(17)
N2B S1B N1B C9B -27.20(16)
O5B C16B N2B C10B -5.6(4)
O6' C16B N2B C10B 157.6(7)
O6B C16B N2B C10B 177.8(2)
O5B C16B N2B S1B 171.33(19)
O6' C16B N2B S1B -25.4(8)
O6B C16B N2B S1B -5.3(3)
C11B C10B N2B C16B -52.9(3)
C9B C10B N2B C16B -168.6(2)
C11B C10B N2B S1B 129.86(17)
C9B C10B N2B S1B 14.1(2)
O1B S1B N2B C16B -56.3(2)
O2B S1B N2B C16B 76.8(2)
N1B S1B N2B C16B -170.2(2)
O1B S1B N2B C10B 120.87(17)
O2B S1B N2B C10B -106.01(17)
N1B S1B N2B C10B 6.99(17)
O4B C11B O3B C12B -10.8(3)
C10B C11B O3B C12B 164.45(18)
C15B C12B O3B C11B 70.4(3)
C14B C12B O3B C11B -171.3(2)
C13B C12B O3B C11B -53.7(3)
